data_4003387
loop_
_publ_author_name
'Huang, Yiming'
'Xu, Zihao'
'Jin, Shijian'
'Li, Chenyang'
'Warncke, Kurt'
'Evangelista, Francesco A.'
'Lian, Tianquan'
'Egap, Eilaf'

_publ_section_title
;
 Conjugated Oligomers with Stable Radical Substituents: Synthesis, Single
 Crystal Structures, Electronic Structure, and Excited State Dynamics
;
_journal_issue 21
_journal_name_full 'Chemistry of Materials'
_journal_page_first 7840
_journal_paper_doi 10.1021/acs.chemmater.8b03366
_journal_volume 30
_journal_year 2018
_chemical_formula_moiety '0.5(C50 H60 N4 O4 S6), 0.5(C50 H58 N4 O4 S6)'
_chemical_formula_sum 'C50 H59 N4 O4 S6'
_chemical_formula_weight 972.37
_space_group_crystal_system triclinic
_space_group_IT_number 2
_space_group_name_Hall '-P 1'
_space_group_name_H-M_alt 'P -1'
_atom_sites_solution_hydrogens geom
_atom_sites_solution_primary dual
_audit_creation_date 2016-09-29
_audit_creation_method
;
Olex2 1.2-dev
(compiled 2016.09.27 svn.r3342 for OlexSys, GUI svn.r5230)
;
_cell_angle_alpha 77.6816(15)
_cell_angle_beta 88.6733(15)
_cell_angle_gamma 84.4995(15)
_cell_formula_units_Z 4
_cell_length_a 11.9625(2)
_cell_length_b 16.1003(3)
_cell_length_c 27.6827(5)
_cell_measurement_reflns_used 31747
_cell_measurement_temperature 100(2)
_cell_measurement_theta_max 30.9950
_cell_measurement_theta_min 1.4920
_cell_volume 5184.93(16)
_computing_cell_refinement 'CrysAlisPro 1.171.38.41 (Rigaku OD, 2015)'
_computing_data_collection 'APEX2 v2014.11 (Bruker, 2014)'
_computing_data_reduction 'SAINT v8.34A (Bruker, 2013)'
_computing_molecular_graphics 'Olex2 (Dolomanov et al., 2009)'
_computing_publication_material 'Olex2 (Dolomanov et al., 2009)'
_computing_structure_refinement 'XL (Sheldrick, 2008)'
_computing_structure_solution 'XT (Sheldrick, 2015)'
_diffrn_ambient_temperature 100(2)
_diffrn_detector 'CCD plate'
_diffrn_detector_area_resol_mean 512
_diffrn_measured_fraction_theta_full 0.995
_diffrn_measured_fraction_theta_max 0.995
_diffrn_measurement_details
;
List of Runs (angles in degrees, time in seconds):

  # Type    Start    End  Width  t~exp~   \w     \q     \k     \f   Frames
--------------------------------------------------------------------------
  1  \w    -11.76 196.24   0.50   30.00    --   28.00  73.80  54.24  416
  2  \w    -10.95 197.05   0.50   30.00    --   28.81  73.80 174.24  416
  3  \w    -10.95 197.05   0.50   30.00    --   28.81  73.80-105.76  416
  4  \w     38.55 197.05   0.50   30.00    --   28.81  73.80 134.24  317
;
_diffrn_measurement_device 'abstract diffractometer'
_diffrn_measurement_device_type 'Bruker D8 diffractometer with APEX2 detector'
_diffrn_measurement_method '\w scans'
_diffrn_orient_matrix_type 'CrysAlisPro convention (1999,Acta A55,543-557)'
_diffrn_orient_matrix_UB_11 0.0411517000
_diffrn_orient_matrix_UB_12 -0.0279999000
_diffrn_orient_matrix_UB_13 0.0148941000
_diffrn_orient_matrix_UB_21 0.0316725000
_diffrn_orient_matrix_UB_22 0.0349023000
_diffrn_orient_matrix_UB_23 0.0003992000
_diffrn_orient_matrix_UB_31 -0.0291850000
_diffrn_orient_matrix_UB_32 0.0070009000
_diffrn_orient_matrix_UB_33 0.0215831000
_diffrn_radiation_monochromator graphite
_diffrn_radiation_probe x-ray
_diffrn_radiation_type MoK\a
_diffrn_radiation_wavelength 0.71073
_diffrn_reflns_av_R_equivalents 0.0619
_diffrn_reflns_av_unetI/netI 0.0636
_diffrn_reflns_Laue_measured_fraction_full 0.995
_diffrn_reflns_Laue_measured_fraction_max 0.995
_diffrn_reflns_limit_h_max 14
_diffrn_reflns_limit_h_min -14
_diffrn_reflns_limit_k_max 19
_diffrn_reflns_limit_k_min -19
_diffrn_reflns_limit_l_max 33
_diffrn_reflns_limit_l_min -33
_diffrn_reflns_number 62999
_diffrn_reflns_point_group_measured_fraction_full 0.995
_diffrn_reflns_point_group_measured_fraction_max 0.995
_diffrn_reflns_theta_full 25.682
_diffrn_reflns_theta_max 25.682
_diffrn_reflns_theta_min 1.506
_diffrn_source 'fine-focus sealed X-ray tube'
_diffrn_source_current 35
_diffrn_source_type 'Enhance (Mo) X-ray Source'
_diffrn_source_voltage 45
_exptl_absorpt_coefficient_mu 0.310
_exptl_absorpt_correction_T_max 1.00000
_exptl_absorpt_correction_T_min 0.88879
_exptl_absorpt_correction_type multi-scan
_exptl_absorpt_process_details
;
CrysAlisPro 1.171.38.41 (Rigaku Oxford Diffraction, 2015)
Empirical absorption correction using spherical harmonics,
 implemented in SCALE3 ABSPACK scaling algorithm.
;
_exptl_crystal_density_diffrn 1.246
_exptl_crystal_description plate
_exptl_crystal_F_000 2060
_exptl_crystal_recrystallization_method 'The material was recrystallised from --- by as supplied'
_exptl_crystal_size_max 0.378
_exptl_crystal_size_mid 0.25
_exptl_crystal_size_min 0.17
_refine_diff_density_max 1.599
_refine_diff_density_min -1.086
_refine_diff_density_rms 0.134
_refine_ls_extinction_method none
_refine_ls_goodness_of_fit_ref 1.030
_refine_ls_hydrogen_treatment constr
_refine_ls_matrix_type full
_refine_ls_number_parameters 1166
_refine_ls_number_reflns 19603
_refine_ls_number_restraints 174
_refine_ls_restrained_S_all 1.046
_refine_ls_R_factor_all 0.1455
_refine_ls_R_factor_gt 0.1070
_refine_ls_shift/su_max 0.005
_refine_ls_shift/su_mean 0.000
_refine_ls_structure_factor_coef Fsqd
_refine_ls_weighting_details 'w=1/[\s^2^(Fo^2^)+(0.1698P)^2^+19.5578P] where P=(Fo^2^+2Fc^2^)/3'
_refine_ls_weighting_scheme calc
_refine_ls_wR_factor_gt 0.2814
_refine_ls_wR_factor_ref 0.3105
_reflns_Friedel_coverage 0.000
_reflns_number_gt 13201
_reflns_number_total 19603
_reflns_threshold_expression 'I > 2\s(I)'
_cod_data_source_file cm8b03366_si_003.cif
_cod_data_source_block a634_sq
_cod_original_cell_volume 5184.91(17)
_cod_database_code 4003387
_shelx_space_group_comment
;
The symmetry employed for this shelxl refinement is uniquely defined
by the following loop, which should always be used as a source of
symmetry information in preference to the above space-group names.
They are only intended as comments.
;
_shelx_estimated_absorpt_t_max 0.949
_shelx_estimated_absorpt_t_min 0.892
_reflns_odcompleteness_completeness 90.47
_reflns_odcompleteness_iscentric 1
_reflns_odcompleteness_theta 30.95
_olex2_refinement_description
;
1. Fixed Uiso
 At 1.2 times of:
  All C(H) groups, All C(H,H) groups
 At 1.5 times of:
  All C(H,H,H) groups
2. Restrained distances
 C73-C74
 1.522 with sigma of 0.02
 C25-C23 = C24-C22
 2.543 with sigma of 0.04
 C24-C23
 1.522 with sigma of 0.02
 C26-C25 = C25-C24 = C23-C22 = C22-C21
 1.52 with sigma of 0.002
 C26-C24 = C23-C21
 2.534 with sigma of 0.005
 C99-C98 = C98-C97
 1.52 with sigma of 0.001
 C95-C77
 1.52 with sigma of 0.001
 C96-C95 = C97-C96 = C98-C97 = C99-C98
 1.52 with sigma of 0.001
 C50-C49
 1.522 with sigma of 0.01
 C72-C74 = C73-C75
 2.543 with sigma of 0.04
 C100-C99
 1.52 with sigma of 0.004
 C71-C73 = C74-C76
 2.534 with sigma of 0.01
 C71-C72 = C72-C73 = C74-C75 = C75-C76
 1.52 with sigma of 0.005
3. Uiso/Uaniso restraints and constraints
Uanis(C26) \\sim Ueq: with sigma of 0.007 and sigma for terminal atoms of 0.014
Uanis(C22) \\sim Ueq: with sigma of 0.004 and sigma for terminal atoms of 0.008
Uanis(C47) \\sim Ueq: with sigma of 0.004 and sigma for terminal atoms of 0.008
Uanis(C100) \\sim Ueq: with sigma of 0.005 and sigma for terminal atoms of 0.01
Uanis(C76) \\sim Ueq: with sigma of 0.005 and sigma for terminal atoms of 0.01
Uanis(C98) = Uanis(C99)
4. Rigid body (RIGU) restrains
 C21, C22, C23, C24, C25, C26
 with sigma for 1-2 distances of 0.001 and sigma for 1-3 distances of 0.001
 C77, C95, C96, C97, C98, C99
 with sigma for 1-2 distances of 0.001 and sigma for 1-3 distances of 0.001
 C45, C46, C47, C48, C49, C50
 with sigma for 1-2 distances of 0.001 and sigma for 1-3 distances of 0.001
 C99, C100
 with sigma for 1-2 distances of 0.001 and sigma for 1-3 distances of 0.001
 C70, C71, C72, C73, C74, C75, C76
 with sigma for 1-2 distances of 0.001 and sigma for 1-3 distances of 0.001
5.a Secondary CH2 refined with riding coordinates:
 C21(H21A,H21B), C22(H22A,H22B), C23(H23A,H23B), C24(H24A,H24B), C25(H25A,
 H25B), C45(H45A,H45B), C46(H46A,H46B), C47(H47A,H47B), C48(H48A,H48B),
 C49(H49A,H49B), C95(H95A,H95B), C96(H96A,H96B), C97(H97A,H97B), C98(H98A,H98B),
  C99(H99A,H99B), C71(H71A,H71B), C72(H72A,H72B), C73(H73A,H73B), C75(H75A,H75B)
5.b Aromatic/amide H refined with riding coordinates:
 C15(H15), C16(H16), C17(H17), C18(H18), C19(H19), C28(H28), C41(H41),
 C42(H42), C43(H43), C44(H44), C65(H65), C66(H66), C67(H67), C68(H68), C69(H69),
  C78(H78), C94(H94), C93(H93), C91(H91), C92(H92)
5.c Idealised Me refined with riding coordinates:
 C76(H76A,H76B,H76C)
5.d Idealised Me refined as rotating group:
 C11(H11A,H11B,H11C), C12(H12A,H12B,H12C), C13(H13A,H13B,H13C), C14(H14A,H14B,
 H14C), C26(H26A,H26B,H26C), C37(H37A,H37B,H37C), C38(H38A,H38B,H38C), C39(H39A,
 H39B,H39C), C40(H40A,H40B,H40C), C50(H50A,H50B,H50C), C61(H61A,H61B,H61C),
 C62(H62A,H62B,H62C), C63(H63A,H63B,H63C), C64(H64A,H64B,H64C), C87(H87A,H87B,
 H87C), C88(H88A,H88B,H88C), C89(H89A,H89B,H89C), C90(H90A,H90B,H90C),
 C100(H10A,H10B,H10C)
;
_shelx_shelxl_version_number 2014/7
_olex2_diffrn_ambient_temperature_device 'Oxford Cryosystems'
_olex2_exptl_crystal_mounting_method 'The crystal was mounted on a loop with paratone oil'
_olex2_submission_original_sample_id RB4
_olex2_submission_special_instructions 'No special instructions were received'
_oxdiff_exptl_absorpt_empirical_details
;
Empirical correction (ABSPACK) includes:
- Absorption correction using spherical harmonics
- Frame scaling
- Detector area scaling
;
_oxdiff_exptl_absorpt_empirical_full_max 1.110
_oxdiff_exptl_absorpt_empirical_full_min 0.893

loop_
_space_group_symop_operation_xyz
'x, y, z'
'-x, -y, -z'

loop_
_atom_site_label
_atom_site_type_symbol
_atom_site_fract_x
_atom_site_fract_y
_atom_site_fract_z
_atom_site_U_iso_or_equiv
_atom_site_adp_type
_atom_site_occupancy
_atom_site_site_symmetry_order
_atom_site_calc_flag
_atom_site_refinement_flags_posn
_atom_site_refinement_flags_adp
S1 S 0.34640(14) 0.49298(14) 0.14772(7) 0.0537(5) Uani 1 1 d . .
S2 S 0.15953(13) 0.33005(10) 0.23267(7) 0.0446(4) Uani 1 1 d . .
S3 S -0.20312(12) 0.31404(9) 0.23546(5) 0.0294(3) Uani 1 1 d . .
S4 S -0.37052(11) 0.09183(8) 0.29787(5) 0.0261(3) Uani 1 1 d . .
S5 S 0.71150(12) 0.49811(10) 0.14081(6) 0.0351(4) Uani 1 1 d . .
S6 S 0.90116(12) 0.62621(11) 0.02107(6) 0.0380(4) Uani 1 1 d . .
O1 O -0.4666(3) -0.0421(3) 0.35985(16) 0.0386(11) Uani 1 1 d . .
O2 O -0.7553(4) 0.1258(3) 0.2692(2) 0.0653(17) Uani 1 1 d . .
O3 O 1.2905(4) 0.5569(3) 0.02902(19) 0.0531(13) Uani 1 1 d . .
O4 O 1.0015(4) 0.7489(3) -0.04511(19) 0.0548(14) Uani 1 1 d . .
C1 C 0.3057(5) 0.4539(4) 0.2076(2) 0.0364(14) Uani 1 1 d . .
C2 C 0.1879(5) 0.4359(4) 0.2167(2) 0.0371(15) Uani 1 1 d . .
C3 C 0.0164(5) 0.3585(4) 0.2301(2) 0.0344(14) Uani 1 1 d . .
C4 C -0.0600(5) 0.2900(4) 0.2412(2) 0.0354(14) Uani 1 1 d . .
C5 C -0.2275(5) 0.2072(3) 0.2522(2) 0.0299(13) Uani 1 1 d . .
C6 C -0.3407(5) 0.1823(3) 0.2554(2) 0.0259(12) Uani 1 1 d . .
C7 C -0.5121(4) 0.1098(3) 0.2822(2) 0.0269(12) Uani 1 1 d . .
C8 C -0.5917(5) 0.0552(3) 0.3085(2) 0.0284(13) Uani 1 1 d . .
N1 N -0.5660(4) -0.0135(3) 0.34494(18) 0.0294(11) Uani 1 1 d . .
C9 C -0.6676(5) -0.0584(4) 0.3644(2) 0.0318(13) Uani 1 1 d . .
C10 C -0.7645(5) 0.0077(4) 0.3407(3) 0.0383(15) Uani 1 1 d . .
N2 N -0.7032(4) 0.0667(3) 0.3012(2) 0.0373(13) Uani 1 1 d . .
C11 C -0.8538(6) -0.0283(5) 0.3155(3) 0.058(2) Uani 1 1 d . .
H11A H -0.8200 -0.0515 0.2880 0.088 Uiso 1 1 calc GR .
H11B H -0.9129 0.0171 0.3028 0.088 Uiso 1 1 calc GR .
H11C H -0.8864 -0.0738 0.3393 0.088 Uiso 1 1 calc GR .
C12 C -0.8179(7) 0.0634(5) 0.3744(4) 0.066(2) Uani 1 1 d . .
H12A H -0.8647 0.0296 0.3992 0.099 Uiso 1 1 calc GR .
H12B H -0.8645 0.1116 0.3548 0.099 Uiso 1 1 calc GR .
H12C H -0.7589 0.0849 0.3911 0.099 Uiso 1 1 calc GR .
C13 C -0.6651(5) -0.0771(4) 0.4206(2) 0.0400(15) Uani 1 1 d . .
H13A H -0.5997 -0.1172 0.4325 0.060 Uiso 1 1 calc GR .
H13B H -0.7339 -0.1023 0.4337 0.060 Uiso 1 1 calc GR .
H13C H -0.6601 -0.0239 0.4319 0.060 Uiso 1 1 calc GR .
C14 C -0.6576(6) -0.1422(4) 0.3464(3) 0.0422(16) Uani 1 1 d . .
H14A H -0.6559 -0.1298 0.3102 0.063 Uiso 1 1 calc GR .
H14B H -0.7223 -0.1740 0.3582 0.063 Uiso 1 1 calc GR .
H14C H -0.5883 -0.1764 0.3592 0.063 Uiso 1 1 calc GR .
C15 C -0.5325(5) 0.1814(4) 0.2459(2) 0.0310(13) Uani 1 1 d . .
H15 H -0.6048 0.2012 0.2323 0.037 Uiso 1 1 calc R .
C16 C -0.4350(5) 0.2230(4) 0.2306(2) 0.0318(13) Uani 1 1 d . .
H16 H -0.4349 0.2738 0.2057 0.038 Uiso 1 1 calc R .
C17 C -0.1276(5) 0.1578(4) 0.2616(3) 0.0388(15) Uani 1 1 d . .
H17 H -0.1227 0.0972 0.2712 0.047 Uiso 1 1 calc R .
C18 C -0.0333(5) 0.2043(4) 0.2559(3) 0.0423(16) Uani 1 1 d . .
H18 H 0.0415 0.1788 0.2617 0.051 Uiso 1 1 calc R .
C19 C -0.0056(5) 0.4443(4) 0.2186(2) 0.0372(15) Uani 1 1 d . .
H19 H -0.0797 0.4719 0.2161 0.045 Uiso 1 1 calc R .
C20 C 0.0918(5) 0.4895(4) 0.2103(3) 0.0391(15) Uani 1 1 d . .
C21 C 0.0914(7) 0.5858(4) 0.2003(3) 0.068(2) Uani 1 1 d D U
H21A H 0.1701 0.6006 0.1974 0.082 Uiso 1 1 calc R .
H21B H 0.0572 0.6064 0.2290 0.082 Uiso 1 1 calc R .
C22 C 0.0285(10) 0.6326(4) 0.1540(4) 0.098(3) Uani 1 1 d D U
H22A H -0.0502 0.6179 0.1568 0.118 Uiso 1 1 calc R .
H22B H 0.0629 0.6125 0.1252 0.118 Uiso 1 1 calc R .
C23 C 0.0287(10) 0.7290(4) 0.1448(4) 0.094(3) Uani 1 1 d D U
H23A H -0.0326 0.7515 0.1644 0.112 Uiso 1 1 calc R .
H23B H 0.1004 0.7426 0.1570 0.112 Uiso 1 1 calc R .
C24 C 0.0146(19) 0.7743(6) 0.0922(5) 0.165(7) Uani 1 1 d D U
H24A H -0.0454 0.7503 0.0769 0.199 Uiso 1 1 calc R .
H24B H 0.0853 0.7653 0.0739 0.199 Uiso 1 1 calc R .
C25 C -0.016(2) 0.8695(7) 0.0880(4) 0.208(11) Uani 1 1 d D U
H25A H -0.0833 0.8778 0.1082 0.250 Uiso 1 1 calc R .
H25B H 0.0467 0.8935 0.1018 0.250 Uiso 1 1 calc R .
C26 C -0.0376(17) 0.9182(8) 0.0353(5) 0.164(6) Uani 1 1 d D U
H26A H -0.0088 0.8827 0.0122 0.246 Uiso 1 1 calc GR .
H26B H 0.0004 0.9707 0.0292 0.246 Uiso 1 1 calc GR .
H26C H -0.1185 0.9326 0.0304 0.246 Uiso 1 1 calc GR .
C27 C 0.3946(5) 0.4369(4) 0.2393(3) 0.0404(15) Uani 1 1 d . .
C28 C 0.4957(5) 0.4568(4) 0.2141(2) 0.0360(14) Uani 1 1 d . .
H28 H 0.5656 0.4499 0.2307 0.043 Uiso 1 1 calc R .
C29 C 0.4860(5) 0.4863(4) 0.1645(2) 0.0352(14) Uani 1 1 d . .
C30 C 0.5697(5) 0.5105(4) 0.1267(2) 0.0368(15) Uani 1 1 d . .
C31 C 0.7487(5) 0.5350(4) 0.0796(2) 0.0358(15) Uani 1 1 d . .
C32 C 0.8668(5) 0.5396(4) 0.0663(2) 0.0379(15) Uani 1 1 d . .
C33 C 1.0428(5) 0.5902(4) 0.0267(2) 0.0343(14) Uani 1 1 d . .
C34 C 1.1255(5) 0.6403(4) -0.0018(2) 0.0374(14) Uani 1 1 d . .
N3 N 1.2381(4) 0.6217(4) 0.0015(2) 0.0407(13) Uani 1 1 d . .
C35 C 1.2973(6) 0.6966(4) -0.0259(3) 0.0461(17) Uani 1 1 d . .
C36 C 1.2025(5) 0.7502(4) -0.0595(3) 0.0426(16) Uani 1 1 d . .
N4 N 1.1009(4) 0.7143(4) -0.0339(2) 0.0420(13) Uani 1 1 d . .
C37 C 1.2038(6) 0.7332(5) -0.1115(3) 0.0511(18) Uani 1 1 d . .
H37A H 1.2719 0.7529 -0.1288 0.077 Uiso 1 1 calc GR .
H37B H 1.1375 0.7639 -0.1296 0.077 Uiso 1 1 calc GR .
H37C H 1.2028 0.6718 -0.1097 0.077 Uiso 1 1 calc GR .
C38 C 1.1944(6) 0.8459(5) -0.0622(3) 0.056(2) Uani 1 1 d . .
H38A H 1.1806 0.8571 -0.0290 0.085 Uiso 1 1 calc GR .
H38B H 1.1324 0.8740 -0.0841 0.085 Uiso 1 1 calc GR .
H38C H 1.2649 0.8683 -0.0752 0.085 Uiso 1 1 calc GR .
C39 C 1.3982(6) 0.6620(5) -0.0532(3) 0.058(2) Uani 1 1 d . .
H39A H 1.4503 0.6254 -0.0292 0.086 Uiso 1 1 calc GR .
H39B H 1.4366 0.7098 -0.0720 0.086 Uiso 1 1 calc GR .
H39C H 1.3723 0.6288 -0.0758 0.086 Uiso 1 1 calc GR .
C40 C 1.3374(8) 0.7388(6) 0.0144(4) 0.072(3) Uani 1 1 d . .
H40A H 1.2723 0.7638 0.0303 0.107 Uiso 1 1 calc GR .
H40B H 1.3851 0.7838 -0.0005 0.107 Uiso 1 1 calc GR .
H40C H 1.3806 0.6959 0.0392 0.107 Uiso 1 1 calc GR .
C41 C 1.0614(5) 0.5152(4) 0.0608(2) 0.0343(14) Uani 1 1 d . .
H41 H 1.1336 0.4858 0.0686 0.041 Uiso 1 1 calc R .
C42 C 0.9593(5) 0.4863(4) 0.0834(2) 0.0363(15) Uani 1 1 d . .
H42 H 0.9564 0.4352 0.1078 0.044 Uiso 1 1 calc R .
C43 C 0.6554(6) 0.5565(5) 0.0509(2) 0.0464(18) Uani 1 1 d . .
H43 H 0.6578 0.5785 0.0162 0.056 Uiso 1 1 calc R .
C44 C 0.5554(6) 0.5430(5) 0.0773(3) 0.0498(19) Uani 1 1 d . .
H44 H 0.4835 0.5555 0.0622 0.060 Uiso 1 1 calc R .
C45 C 0.3854(8) 0.3957(7) 0.2942(3) 0.078(3) Uani 1 1 d . U
H45A H 0.3542 0.4407 0.3115 0.093 Uiso 1 1 calc R .
H45B H 0.3296 0.3532 0.2975 0.093 Uiso 1 1 calc R .
C46 C 0.4879(9) 0.3528(7) 0.3208(4) 0.079(2) Uani 1 1 d . U
H46A H 0.5327 0.3974 0.3279 0.094 Uiso 1 1 calc R .
H46B H 0.5331 0.3225 0.2983 0.094 Uiso 1 1 calc R .
C47 C 0.4714(10) 0.2890(7) 0.3693(4) 0.084(2) Uani 1 1 d . U
H47A H 0.4306 0.2420 0.3626 0.101 Uiso 1 1 calc R .
H47B H 0.4246 0.3179 0.3919 0.101 Uiso 1 1 calc R .
C48 C 0.5847(10) 0.2507(7) 0.3951(4) 0.090(2) Uani 1 1 d . U
H48A H 0.6307 0.2219 0.3722 0.108 Uiso 1 1 calc R .
H48B H 0.6256 0.2982 0.4010 0.108 Uiso 1 1 calc R .
C49 C 0.5748(12) 0.1878(6) 0.4437(4) 0.097(3) Uani 1 1 d D U
H49A H 0.6491 0.1774 0.4600 0.117 Uiso 1 1 calc R .
H49B H 0.5219 0.2146 0.4652 0.117 Uiso 1 1 calc R .
C50 C 0.5362(11) 0.1035(6) 0.4407(4) 0.098(3) Uani 1 1 d D U
H50A H 0.5809 0.0797 0.4159 0.148 Uiso 1 1 calc GR .
H50B H 0.4568 0.1112 0.4313 0.148 Uiso 1 1 calc GR .
H50C H 0.5457 0.0643 0.4730 0.148 Uiso 1 1 calc GR .
S11 S 0.60465(12) 0.47657(9) 0.43258(6) 0.0312(3) Uani 1 1 d . .
S7 S 0.38647(12) 0.59726(10) 0.37130(6) 0.0348(4) Uani 1 1 d . .
S8 S 0.07009(13) 0.71982(11) 0.31949(6) 0.0430(4) Uani 1 1 d . .
S9 S -0.15150(13) 0.82825(10) 0.25433(7) 0.0402(4) Uani 1 1 d . .
S10 S -0.37492(12) 1.02973(10) 0.16688(6) 0.0355(4) Uani 1 1 d . .
S12 S 0.81869(12) 0.28376(9) 0.52926(6) 0.0333(4) Uani 1 1 d . .
O5 O -0.7519(4) 0.9903(4) 0.1933(2) 0.079(2) Uani 1 1 d . .
O6 O -0.4971(4) 1.1518(4) 0.1001(2) 0.077(2) Uani 1 1 d . .
O7 O 0.9472(4) 0.1379(3) 0.5766(2) 0.0582(15) Uani 1 1 d . .
O8 O 1.1957(4) 0.3399(3) 0.5217(2) 0.0527(13) Uani 1 1 d . .
C80 C 0.4656(5) 0.4563(4) 0.4447(2) 0.0321(13) Uani 1 1 d . .
C79 C 0.3736(5) 0.5023(4) 0.4129(2) 0.0315(13) Uani 1 1 d . .
C51 C 0.2494(5) 0.6013(4) 0.3508(2) 0.0370(14) Uani 1 1 d . .
C52 C 0.2050(5) 0.6740(4) 0.3130(2) 0.0375(15) Uani 1 1 d . .
C53 C 0.0787(5) 0.7943(4) 0.2651(3) 0.0409(16) Uani 1 1 d . .
C54 C -0.0155(5) 0.8553(5) 0.2457(3) 0.0423(16) Uani 1 1 d . .
C55 C -0.2057(5) 0.9266(4) 0.2200(2) 0.0364(14) Uani 1 1 d . .
C56 C -0.3252(5) 0.9453(4) 0.2126(2) 0.0317(13) Uani 1 1 d . .
C57 C -0.5122(5) 1.0085(4) 0.1811(2) 0.0332(13) Uani 1 1 d . .
C58 C -0.6047(5) 1.0614(4) 0.1541(2) 0.0347(14) Uani 1 1 d . .
N5 N -0.7126(4) 1.0504(4) 0.1617(2) 0.0491(15) Uani 1 1 d . .
C59 C -0.7884(6) 1.1132(5) 0.1250(3) 0.0450(17) Uani 1 1 d . .
C60 C -0.7014(5) 1.1746(4) 0.0977(3) 0.0415(16) Uani 1 1 d . .
N6 N -0.5923(5) 1.1281(4) 0.1176(2) 0.0469(15) Uani 1 1 d . .
C61 C -0.7078(7) 1.2615(5) 0.1119(4) 0.063(2) Uani 1 1 d . .
H61A H -0.7761 1.2960 0.0980 0.094 Uiso 1 1 calc GR .
H61B H -0.6418 1.2907 0.0988 0.094 Uiso 1 1 calc GR .
H61C H -0.7094 1.2535 0.1480 0.094 Uiso 1 1 calc GR .
C62 C -0.7000(7) 1.1878(6) 0.0423(3) 0.064(2) Uani 1 1 d . .
H62A H -0.6803 1.1329 0.0328 0.095 Uiso 1 1 calc GR .
H62B H -0.6443 1.2274 0.0286 0.095 Uiso 1 1 calc GR .
H62C H -0.7744 1.2116 0.0292 0.095 Uiso 1 1 calc GR .
C63 C -0.8779(6) 1.1538(5) 0.1538(3) 0.054(2) Uani 1 1 d . .
H63A H -0.9211 1.1096 0.1733 0.081 Uiso 1 1 calc GR .
H63B H -0.9281 1.1947 0.1309 0.081 Uiso 1 1 calc GR .
H63C H -0.8428 1.1837 0.1759 0.081 Uiso 1 1 calc GR .
C64 C -0.8394(8) 1.0613(6) 0.0937(3) 0.068(2) Uani 1 1 d . .
H64A H -0.7798 1.0269 0.0800 0.101 Uiso 1 1 calc GR .
H64B H -0.8818 1.0997 0.0666 0.101 Uiso 1 1 calc GR .
H64C H -0.8901 1.0236 0.1139 0.101 Uiso 1 1 calc GR .
C65 C -0.5177(5) 0.9396(4) 0.2193(2) 0.0346(14) Uani 1 1 d . .
H65 H -0.5860 0.9186 0.2326 0.041 Uiso 1 1 calc R .
C66 C -0.4122(5) 0.9039(4) 0.2366(2) 0.0348(14) Uani 1 1 d . .
H66 H -0.4012 0.8550 0.2628 0.042 Uiso 1 1 calc R .
C67 C -0.1209(6) 0.9744(4) 0.2028(3) 0.0467(18) Uani 1 1 d . .
H67 H -0.1332 1.0302 0.1828 0.056 Uiso 1 1 calc R .
C68 C -0.0119(6) 0.9348(5) 0.2168(3) 0.052(2) Uani 1 1 d . .
H68 H 0.0555 0.9608 0.2072 0.063 Uiso 1 1 calc R .
C69 C 0.1816(6) 0.7846(5) 0.2449(3) 0.054(2) Uani 1 1 d . .
H69 H 0.2037 0.8208 0.2152 0.065 Uiso 1 1 calc R .
C70 C 0.2540(6) 0.7160(5) 0.2716(3) 0.0512(17) Uani 1 1 d . U
C77 C 0.1962(6) 0.5320(6) 0.3774(4) 0.071(2) Uani 1 1 d D U
C78 C 0.2696(6) 0.4784(5) 0.4124(3) 0.0513(19) Uani 1 1 d . .
H78 H 0.2468 0.4288 0.4342 0.062 Uiso 1 1 calc R .
C95 C 0.0807(7) 0.5071(6) 0.3677(6) 0.130(5) Uani 1 1 d D U
H95A H 0.0579 0.5347 0.3335 0.156 Uiso 1 1 calc R .
H95B H 0.0256 0.5284 0.3905 0.156 Uiso 1 1 calc R .
C96 C 0.0784(10) 0.4110(6) 0.3746(8) 0.172(7) Uani 1 1 d D U
H96A H 0.1338 0.3916 0.3513 0.206 Uiso 1 1 calc R .
H96B H 0.1061 0.3849 0.4084 0.206 Uiso 1 1 calc R .
C97 C -0.0306(9) 0.3732(7) 0.3681(5) 0.120(3) Uani 1 1 d D U
H97A H -0.0473 0.3788 0.3327 0.144 Uiso 1 1 calc R .
H97B H -0.0942 0.4020 0.3837 0.144 Uiso 1 1 calc R .
C98 C -0.0095(13) 0.2799(7) 0.3940(5) 0.140(3) Uani 1 1 d D U
H98A H 0.0698 0.2570 0.3916 0.168 Uiso 1 1 calc R .
H98B H -0.0344 0.2690 0.4289 0.168 Uiso 1 1 calc R .
C99 C -0.0869(13) 0.2476(9) 0.3607(5) 0.140(3) Uani 1 1 d D U
H99A H -0.1490 0.2923 0.3494 0.168 Uiso 1 1 calc R .
H99B H -0.0444 0.2370 0.3311 0.168 Uiso 1 1 calc R .
C94 C 0.4568(5) 0.3936(4) 0.4852(2) 0.0332(13) Uani 1 1 d . .
H94 H 0.3873 0.3740 0.4977 0.040 Uiso 1 1 calc R .
C93 C 0.5615(5) 0.3602(4) 0.5070(2) 0.0319(13) Uani 1 1 d . .
H93 H 0.5697 0.3149 0.5353 0.038 Uiso 1 1 calc R .
C81 C 0.6502(5) 0.3994(4) 0.4832(2) 0.0283(12) Uani 1 1 d . .
C82 C 0.7690(5) 0.3820(3) 0.4963(2) 0.0271(12) Uani 1 1 d . .
C83 C 0.9548(5) 0.3146(4) 0.5266(2) 0.0307(13) Uani 1 1 d . .
C84 C 1.0476(5) 0.2543(4) 0.5452(2) 0.0356(14) Uani 1 1 d . .
N7 N 1.0393(4) 0.1726(3) 0.5682(2) 0.0442(15) Uani 1 1 d . .
C85 C 1.1513(6) 0.1218(4) 0.5748(3) 0.056(2) Uani 1 1 d . .
C86 C 1.2315(5) 0.1936(5) 0.5681(3) 0.0496(19) Uani 1 1 d . .
N8 N 1.1564(4) 0.2688(3) 0.5409(2) 0.0409(14) Uani 1 1 d . .
C87 C 1.2628(7) 0.2187(6) 0.6163(3) 0.071(3) Uani 1 1 d . .
H87A H 1.1957 0.2221 0.6370 0.106 Uiso 1 1 calc GR .
H87B H 1.2934 0.2744 0.6084 0.106 Uiso 1 1 calc GR .
H87C H 1.3193 0.1756 0.6341 0.106 Uiso 1 1 calc GR .
C88 C 1.3355(6) 0.1792(5) 0.5380(4) 0.066(3) Uani 1 1 d . .
H88A H 1.3803 0.1273 0.5546 0.099 Uiso 1 1 calc GR .
H88B H 1.3801 0.2282 0.5346 0.099 Uiso 1 1 calc GR .
H88C H 1.3138 0.1730 0.5051 0.099 Uiso 1 1 calc GR .
C89 C 1.1616(8) 0.0720(6) 0.5326(5) 0.084(3) Uani 1 1 d . .
H89A H 1.0963 0.0394 0.5333 0.127 Uiso 1 1 calc GR .
H89B H 1.2302 0.0328 0.5371 0.127 Uiso 1 1 calc GR .
H89C H 1.1648 0.1124 0.5008 0.127 Uiso 1 1 calc GR .
C90 C 1.1566(7) 0.0627(6) 0.6255(4) 0.086(4) Uani 1 1 d . .
H90A H 1.1331 0.0955 0.6507 0.129 Uiso 1 1 calc GR .
H90B H 1.2337 0.0368 0.6322 0.129 Uiso 1 1 calc GR .
H90C H 1.1063 0.0178 0.6265 0.129 Uiso 1 1 calc GR .
C91 C 0.9569(5) 0.3974(4) 0.5008(2) 0.0313(13) Uani 1 1 d . .
H91 H 1.0236 0.4258 0.4952 0.038 Uiso 1 1 calc R .
C92 C 0.8525(5) 0.4354(4) 0.4838(2) 0.0336(14) Uani 1 1 d . .
H92 H 0.8401 0.4924 0.4655 0.040 Uiso 1 1 calc R .
C71 C 0.3709(7) 0.6924(8) 0.2532(3) 0.087(3) Uani 1 1 d D U
H71A H 0.4268 0.7138 0.2722 0.105 Uiso 1 1 calc R .
H71B H 0.3850 0.6294 0.2596 0.105 Uiso 1 1 calc R .
C72 C 0.3872(8) 0.7284(8) 0.1985(3) 0.097(3) Uani 1 1 d D U
H72A H 0.3641 0.7905 0.1914 0.117 Uiso 1 1 calc R .
H72B H 0.3380 0.7014 0.1793 0.117 Uiso 1 1 calc R .
C73 C 0.5081(8) 0.7138(9) 0.1818(4) 0.111(3) Uani 1 1 d D U
H73A H 0.5605 0.7379 0.2011 0.134 Uiso 1 1 calc R .
H73B H 0.5314 0.6523 0.1843 0.134 Uiso 1 1 calc R .
C74 C 0.5015(11) 0.7615(12) 0.1290(5) 0.153(5) Uani 1 1 d D U
C75 C 0.5988(11) 0.7610(6) 0.0935(4) 0.113(3) Uani 1 1 d D U
H75A H 0.5869 0.8108 0.0655 0.136 Uiso 1 1 calc R .
H75B H 0.6020 0.7086 0.0799 0.136 Uiso 1 1 calc R .
C76 C 0.7098(11) 0.7642(16) 0.1184(7) 0.211(7) Uani 1 1 d D U
H76A H 0.7706 0.7666 0.0939 0.316 Uiso 1 1 calc R .
H76B H 0.7244 0.7130 0.1446 0.316 Uiso 1 1 calc R .
H76C H 0.7061 0.8151 0.1327 0.316 Uiso 1 1 calc R .
C100 C -0.136(2) 0.1660(11) 0.3867(9) 0.209(8) Uani 1 1 d D U
H10A H -0.1138 0.1206 0.3688 0.314 Uiso 1 1 calc GR .
H10B H -0.2177 0.1759 0.3876 0.314 Uiso 1 1 calc GR .
H10C H -0.1067 0.1489 0.4206 0.314 Uiso 1 1 calc GR .

loop_
_atom_site_aniso_label
_atom_site_aniso_U_11
_atom_site_aniso_U_22
_atom_site_aniso_U_33
_atom_site_aniso_U_23
_atom_site_aniso_U_13
_atom_site_aniso_U_12
S1 0.0296(9) 0.0718(13) 0.0491(10) 0.0205(9) -0.0023(7) -0.0265(9)
S2 0.0246(8) 0.0287(8) 0.0753(12) 0.0019(8) 0.0122(8) -0.0098(6)
S3 0.0235(7) 0.0230(7) 0.0373(8) 0.0061(6) 0.0015(6) -0.0086(6)
S4 0.0176(6) 0.0207(7) 0.0353(8) 0.0059(6) 0.0004(5) -0.0053(5)
S5 0.0262(7) 0.0388(8) 0.0335(8) 0.0125(6) -0.0014(6) -0.0140(6)
S6 0.0239(7) 0.0434(9) 0.0376(9) 0.0158(7) -0.0005(6) -0.0117(7)
O1 0.019(2) 0.037(2) 0.049(3) 0.015(2) -0.0028(18) -0.0031(18)
O2 0.032(3) 0.052(3) 0.093(4) 0.032(3) -0.021(3) -0.008(2)
O3 0.032(3) 0.059(3) 0.056(3) 0.017(3) -0.011(2) -0.010(2)
O4 0.031(3) 0.054(3) 0.063(3) 0.026(2) 0.004(2) -0.004(2)
C1 0.028(3) 0.030(3) 0.048(4) -0.001(3) 0.006(3) -0.010(3)
C2 0.030(3) 0.031(3) 0.048(4) 0.002(3) 0.007(3) -0.016(3)
C3 0.025(3) 0.033(3) 0.042(4) 0.002(3) 0.005(3) -0.012(3)
C4 0.026(3) 0.029(3) 0.047(4) 0.004(3) 0.007(3) -0.011(3)
C5 0.030(3) 0.019(3) 0.036(3) 0.007(2) 0.002(2) -0.011(2)
C6 0.023(3) 0.018(3) 0.036(3) -0.002(2) 0.002(2) -0.007(2)
C7 0.018(3) 0.020(3) 0.040(3) 0.001(2) -0.003(2) -0.004(2)
C8 0.022(3) 0.018(3) 0.041(3) 0.006(2) -0.005(2) -0.008(2)
N1 0.018(2) 0.023(2) 0.042(3) 0.006(2) 0.000(2) -0.0061(19)
C9 0.023(3) 0.033(3) 0.035(3) 0.006(3) 0.003(2) -0.007(2)
C10 0.021(3) 0.034(3) 0.054(4) 0.007(3) 0.002(3) -0.006(3)
N2 0.019(2) 0.026(3) 0.058(3) 0.012(2) -0.008(2) -0.005(2)
C11 0.036(4) 0.057(5) 0.073(5) 0.018(4) -0.016(4) -0.026(3)
C12 0.044(4) 0.056(5) 0.090(6) -0.006(4) 0.015(4) 0.012(4)
C13 0.030(3) 0.043(4) 0.043(4) 0.001(3) 0.005(3) -0.010(3)
C14 0.041(4) 0.027(3) 0.057(4) -0.002(3) 0.010(3) -0.017(3)
C15 0.016(3) 0.027(3) 0.046(4) 0.002(3) -0.009(2) -0.003(2)
C16 0.033(3) 0.022(3) 0.035(3) 0.007(2) -0.004(3) -0.006(2)
C17 0.028(3) 0.024(3) 0.055(4) 0.010(3) 0.007(3) -0.001(2)
C18 0.021(3) 0.031(3) 0.066(5) 0.008(3) 0.010(3) -0.004(3)
C19 0.029(3) 0.027(3) 0.051(4) 0.005(3) -0.002(3) -0.010(3)
C20 0.033(3) 0.032(3) 0.051(4) 0.001(3) -0.002(3) -0.014(3)
C21 0.051(4) 0.054(4) 0.102(4) -0.013(3) 0.001(3) -0.029(3)
C22 0.111(4) 0.072(3) 0.113(4) -0.018(2) -0.025(3) -0.012(3)
C23 0.105(8) 0.065(3) 0.112(5) -0.018(3) -0.005(5) -0.014(3)
C24 0.29(2) 0.080(4) 0.117(5) -0.015(3) -0.023(5) -0.005(5)
C25 0.39(3) 0.077(4) 0.146(6) -0.015(4) -0.028(7) 0.011(6)
C26 0.210(12) 0.115(6) 0.151(7) 0.002(4) -0.002(7) -0.003(7)
C27 0.028(3) 0.049(4) 0.048(4) -0.016(3) 0.014(3) -0.009(3)
C28 0.025(3) 0.042(4) 0.042(4) -0.009(3) -0.001(3) -0.004(3)
C29 0.025(3) 0.031(3) 0.044(4) 0.009(3) -0.002(3) -0.014(3)
C30 0.023(3) 0.034(3) 0.046(4) 0.013(3) -0.003(3) -0.011(3)
C31 0.028(3) 0.035(3) 0.036(3) 0.017(3) 0.000(3) -0.013(3)
C32 0.031(3) 0.042(4) 0.034(3) 0.013(3) -0.006(3) -0.015(3)
C33 0.023(3) 0.043(4) 0.033(3) 0.006(3) -0.001(2) -0.014(3)
C34 0.031(3) 0.043(4) 0.035(3) 0.004(3) -0.001(3) -0.012(3)
N3 0.026(3) 0.045(3) 0.041(3) 0.015(3) -0.005(2) -0.010(2)
C35 0.035(4) 0.043(4) 0.055(4) 0.009(3) 0.001(3) -0.023(3)
C36 0.027(3) 0.042(4) 0.050(4) 0.013(3) 0.000(3) -0.013(3)
N4 0.029(3) 0.046(3) 0.042(3) 0.014(3) 0.004(2) -0.011(2)
C37 0.038(4) 0.061(5) 0.048(4) 0.005(4) 0.008(3) -0.013(3)
C38 0.047(4) 0.042(4) 0.071(5) 0.011(4) 0.017(4) -0.018(3)
C39 0.028(4) 0.059(5) 0.074(5) 0.017(4) 0.012(3) -0.019(3)
C40 0.061(5) 0.065(6) 0.089(7) 0.000(5) -0.015(5) -0.035(5)
C41 0.026(3) 0.039(3) 0.032(3) 0.008(3) -0.005(2) -0.010(3)
C42 0.028(3) 0.042(4) 0.032(3) 0.014(3) -0.005(3) -0.018(3)
C43 0.035(4) 0.058(4) 0.034(4) 0.022(3) 0.000(3) -0.015(3)
C44 0.027(3) 0.062(5) 0.051(4) 0.015(4) -0.006(3) -0.017(3)
C45 0.071(4) 0.107(6) 0.049(3) -0.009(4) 0.029(3) 0.000(4)
C46 0.082(4) 0.082(4) 0.068(3) -0.013(3) 0.016(3) -0.002(3)
C47 0.101(3) 0.083(4) 0.068(3) -0.013(3) 0.009(2) -0.014(3)
C48 0.109(4) 0.080(4) 0.080(4) -0.012(3) -0.001(3) -0.011(3)
C49 0.141(7) 0.072(4) 0.078(4) -0.015(3) 0.004(4) -0.008(4)
C50 0.149(10) 0.075(4) 0.073(6) -0.020(4) 0.020(6) -0.015(5)
S11 0.0257(7) 0.0282(7) 0.0345(8) 0.0028(6) -0.0028(6) 0.0026(6)
S7 0.0231(7) 0.0363(8) 0.0410(9) 0.0016(7) -0.0113(6) -0.0023(6)
S8 0.0287(8) 0.0482(10) 0.0434(9) 0.0065(8) -0.0088(7) 0.0054(7)
S9 0.0308(8) 0.0319(8) 0.0508(10) 0.0083(7) -0.0086(7) -0.0034(7)
S10 0.0241(7) 0.0315(8) 0.0427(9) 0.0112(7) -0.0015(6) -0.0036(6)
S12 0.0201(7) 0.0254(7) 0.0459(9) 0.0106(6) 0.0014(6) 0.0003(6)
O5 0.033(3) 0.074(4) 0.102(5) 0.045(4) 0.002(3) -0.012(3)
O6 0.032(3) 0.070(4) 0.100(5) 0.049(3) 0.008(3) -0.007(3)
O7 0.027(2) 0.037(3) 0.093(4) 0.027(3) 0.002(2) -0.005(2)
O8 0.028(2) 0.036(3) 0.083(4) 0.014(2) 0.004(2) -0.005(2)
C80 0.026(3) 0.033(3) 0.037(3) -0.012(3) -0.004(2) 0.006(2)
C79 0.028(3) 0.025(3) 0.039(3) -0.004(3) -0.005(3) 0.003(2)
C51 0.023(3) 0.037(3) 0.048(4) -0.004(3) -0.012(3) 0.001(3)
C52 0.030(3) 0.040(4) 0.041(4) -0.003(3) -0.012(3) -0.004(3)
C53 0.027(3) 0.045(4) 0.046(4) 0.005(3) -0.012(3) -0.009(3)
C54 0.031(3) 0.047(4) 0.044(4) 0.006(3) -0.011(3) -0.008(3)
C55 0.033(3) 0.031(3) 0.039(4) 0.004(3) -0.009(3) -0.002(3)
C56 0.035(3) 0.025(3) 0.033(3) -0.001(2) -0.006(3) -0.001(3)
C57 0.027(3) 0.028(3) 0.041(3) 0.002(3) 0.002(3) -0.006(2)
C58 0.025(3) 0.039(3) 0.036(3) 0.003(3) 0.002(3) -0.007(3)
N5 0.026(3) 0.046(3) 0.061(4) 0.021(3) 0.004(3) -0.004(2)
C59 0.031(3) 0.045(4) 0.052(4) 0.005(3) -0.002(3) -0.003(3)
C60 0.029(3) 0.038(4) 0.046(4) 0.014(3) -0.003(3) 0.002(3)
N6 0.030(3) 0.043(3) 0.053(4) 0.020(3) 0.003(3) -0.004(2)
C61 0.045(4) 0.041(4) 0.094(6) 0.004(4) 0.014(4) -0.003(3)
C62 0.054(5) 0.072(6) 0.050(5) 0.018(4) -0.004(4) 0.001(4)
C63 0.031(4) 0.054(4) 0.063(5) 0.016(4) 0.000(3) 0.000(3)
C64 0.066(6) 0.057(5) 0.077(6) -0.004(4) -0.004(5) -0.011(4)
C65 0.030(3) 0.033(3) 0.036(3) 0.005(3) 0.003(3) -0.007(3)
C66 0.033(3) 0.028(3) 0.038(3) 0.003(3) 0.002(3) -0.003(3)
C67 0.040(4) 0.037(4) 0.055(4) 0.016(3) -0.020(3) -0.011(3)
C68 0.033(4) 0.054(4) 0.060(5) 0.016(4) -0.018(3) -0.014(3)
C69 0.037(4) 0.075(5) 0.041(4) 0.012(4) -0.016(3) -0.014(4)
C70 0.034(3) 0.063(5) 0.052(3) 0.000(3) -0.019(2) -0.004(3)
C77 0.052(4) 0.069(4) 0.079(6) 0.012(4) -0.028(4) 0.013(3)
C78 0.032(4) 0.041(4) 0.072(5) 0.012(4) -0.010(3) -0.010(3)
C95 0.069(4) 0.106(5) 0.200(14) 0.005(5) -0.061(6) -0.002(4)
C96 0.124(6) 0.109(5) 0.270(18) -0.005(5) -0.065(7) -0.013(4)
C97 0.119(6) 0.138(5) 0.108(7) -0.032(5) -0.005(5) -0.027(4)
C98 0.182(8) 0.138(5) 0.108(6) -0.034(4) -0.035(6) -0.031(5)
C99 0.182(8) 0.138(5) 0.108(6) -0.034(4) -0.035(6) -0.031(5)
C94 0.020(3) 0.034(3) 0.041(3) -0.003(3) 0.002(2) 0.004(2)
C93 0.030(3) 0.033(3) 0.029(3) -0.003(2) 0.002(2) 0.007(3)
C81 0.027(3) 0.022(3) 0.033(3) -0.004(2) -0.001(2) 0.004(2)
C82 0.026(3) 0.022(3) 0.028(3) 0.002(2) -0.001(2) 0.003(2)
C83 0.023(3) 0.027(3) 0.037(3) 0.004(2) 0.001(2) -0.002(2)
C84 0.022(3) 0.028(3) 0.048(4) 0.010(3) -0.001(3) 0.004(2)
N7 0.020(3) 0.032(3) 0.067(4) 0.019(3) 0.005(2) 0.001(2)
C85 0.027(3) 0.034(4) 0.089(6) 0.021(4) 0.004(4) 0.006(3)
C86 0.024(3) 0.044(4) 0.065(5) 0.019(3) -0.003(3) 0.006(3)
N8 0.019(2) 0.030(3) 0.062(4) 0.015(3) 0.001(2) 0.000(2)
C87 0.047(5) 0.071(6) 0.078(6) 0.019(5) -0.013(4) 0.002(4)
C88 0.030(4) 0.051(5) 0.098(7) 0.024(4) 0.015(4) 0.006(3)
C89 0.053(5) 0.041(5) 0.154(10) -0.015(6) 0.001(6) 0.009(4)
C90 0.030(4) 0.065(6) 0.130(9) 0.051(6) -0.008(5) 0.003(4)
C91 0.025(3) 0.020(3) 0.046(4) -0.001(3) 0.002(3) -0.003(2)
C92 0.033(3) 0.016(3) 0.049(4) -0.003(3) -0.003(3) 0.002(2)
C71 0.043(3) 0.125(7) 0.081(4) 0.000(4) -0.005(3) 0.010(4)
C72 0.094(4) 0.109(8) 0.082(4) -0.007(4) 0.009(3) -0.006(4)
C73 0.101(4) 0.108(8) 0.120(5) -0.016(4) 0.032(4) -0.014(4)
C74 0.167(6) 0.158(10) 0.120(5) -0.004(5) 0.041(4) -0.006(5)
C75 0.172(6) 0.035(4) 0.135(5) -0.021(4) 0.057(4) -0.027(5)
C76 0.187(7) 0.247(12) 0.216(9) -0.085(8) 0.034(5) -0.036(5)
C100 0.237(11) 0.166(7) 0.219(11) -0.016(6) 0.001(8) -0.049(7)

loop_
_atom_type_symbol
_atom_type_description
_atom_type_scat_dispersion_real
_atom_type_scat_dispersion_imag
_atom_type_scat_source
C C 0.0033 0.0016 'International Tables Vol C Tables 4.2.6.8 and 6.1.1.4'
H H 0.0000 0.0000 'International Tables Vol C Tables 4.2.6.8 and 6.1.1.4'
N N 0.0061 0.0033 'International Tables Vol C Tables 4.2.6.8 and 6.1.1.4'
O O 0.0106 0.0060 'International Tables Vol C Tables 4.2.6.8 and 6.1.1.4'
S S 0.1246 0.1234 'International Tables Vol C Tables 4.2.6.8 and 6.1.1.4'

loop_
_geom_angle_atom_site_label_1
_geom_angle_atom_site_label_2
_geom_angle_atom_site_label_3
_geom_angle
C1 S1 C29 92.2(3)
C3 S2 C2 91.7(3)
C4 S3 C5 92.1(3)
C6 S4 C7 91.2(3)
C30 S5 C31 92.3(3)
C33 S6 C32 90.9(3)
C2 C1 S1 118.1(5)
C27 C1 S1 111.8(5)
C27 C1 C2 129.7(6)
C1 C2 S2 117.8(5)
C20 C2 S2 111.5(4)
C20 C2 C1 130.4(6)
C4 C3 S2 118.4(5)
C19 C3 S2 110.8(4)
C19 C3 C4 130.8(6)
C3 C4 S3 120.5(5)
C18 C4 S3 111.2(4)
C18 C4 C3 128.4(6)
C6 C5 S3 120.6(4)
C17 C5 S3 109.8(4)
C17 C5 C6 129.6(5)
C5 C6 S4 119.0(4)
C16 C6 S4 111.6(4)
C16 C6 C5 129.3(5)
C8 C7 S4 120.4(4)
C15 C7 S4 111.3(4)
C15 C7 C8 128.2(5)
N1 C8 C7 125.1(5)
N2 C8 C7 124.9(5)
N2 C8 N1 110.0(5)
O1 N1 C8 125.0(5)
O1 N1 C9 122.5(4)
C8 N1 C9 112.4(4)
N1 C9 C10 101.6(4)
N1 C9 C13 108.8(5)
N1 C9 C14 106.4(5)
C13 C9 C10 114.7(5)
C13 C9 C14 109.8(5)
C14 C9 C10 114.9(5)
N2 C10 C9 101.9(4)
N2 C10 C11 107.8(6)
N2 C10 C12 105.7(6)
C11 C10 C9 115.0(6)
C11 C10 C12 110.6(6)
C12 C10 C9 114.9(6)
O2 N2 C8 126.0(5)
O2 N2 C10 122.0(5)
C8 N2 C10 111.5(5)
C10 C11 H11A 109.5
C10 C11 H11B 109.5
C10 C11 H11C 109.5
H11A C11 H11B 109.5
H11A C11 H11C 109.5
H11B C11 H11C 109.5
C10 C12 H12A 109.5
C10 C12 H12B 109.5
C10 C12 H12C 109.5
H12A C12 H12B 109.5
H12A C12 H12C 109.5
H12B C12 H12C 109.5
C9 C13 H13A 109.5
C9 C13 H13B 109.5
C9 C13 H13C 109.5
H13A C13 H13B 109.5
H13A C13 H13C 109.5
H13B C13 H13C 109.5
C9 C14 H14A 109.5
C9 C14 H14B 109.5
C9 C14 H14C 109.5
H14A C14 H14B 109.5
H14A C14 H14C 109.5
H14B C14 H14C 109.5
C7 C15 H15 123.5
C7 C15 C16 113.0(5)
C16 C15 H15 123.5
C6 C16 C15 112.8(5)
C6 C16 H16 123.6
C15 C16 H16 123.6
C5 C17 H17 123.0
C5 C17 C18 114.0(5)
C18 C17 H17 123.0
C4 C18 C17 112.9(6)
C4 C18 H18 123.6
C17 C18 H18 123.6
C3 C19 H19 122.9
C3 C19 C20 114.1(6)
C20 C19 H19 122.9
C2 C20 C19 111.9(6)
C2 C20 C21 122.9(6)
C19 C20 C21 125.0(6)
C20 C21 H21A 108.6
C20 C21 H21B 108.6
C20 C21 C22 114.5(6)
H21A C21 H21B 107.6
C22 C21 H21A 108.6
C22 C21 H21B 108.6
C21 C22 H22A 108.8
C21 C22 H22B 108.8
C21 C22 C23 113.7(4)
H22A C22 H22B 107.7
C23 C22 H22A 108.8
C23 C22 H22B 108.8
C22 C23 H23A 108.5
C22 C23 H23B 108.5
H23A C23 H23B 107.5
C24 C23 C22 115.2(8)
C24 C23 H23A 108.5
C24 C23 H23B 108.5
C23 C24 H24A 109.4
C23 C24 H24B 109.4
C23 C24 C25 111.2(9)
H24A C24 H24B 108.0
C25 C24 H24A 109.4
C25 C24 H24B 109.4
C24 C25 H25A 108.9
C24 C25 H25B 108.9
H25A C25 H25B 107.7
C26 C25 C24 113.4(4)
C26 C25 H25A 108.9
C26 C25 H25B 108.9
C25 C26 H26A 109.5
C25 C26 H26B 109.5
C25 C26 H26C 109.5
H26A C26 H26B 109.5
H26A C26 H26C 109.5
H26B C26 H26C 109.5
C1 C27 C28 111.2(6)
C1 C27 C45 123.6(6)
C28 C27 C45 125.0(7)
C27 C28 H28 122.3
C29 C28 C27 115.3(6)
C29 C28 H28 122.3
C28 C29 S1 109.4(5)
C28 C29 C30 131.3(6)
C30 C29 S1 119.3(5)
C29 C30 S5 121.2(5)
C44 C30 S5 109.7(5)
C44 C30 C29 129.1(6)
C32 C31 S5 119.6(4)
C43 C31 S5 110.3(5)
C43 C31 C32 130.1(6)
C31 C32 S6 117.3(4)
C42 C32 S6 111.8(5)
C42 C32 C31 130.9(5)
C34 C33 S6 120.0(5)
C41 C33 S6 112.2(4)
C41 C33 C34 127.7(6)
N3 C34 C33 125.6(6)
N4 C34 C33 124.4(6)
N4 C34 N3 110.0(5)
O3 N3 C34 126.7(5)
O3 N3 C35 122.2(5)
C34 N3 C35 110.3(5)
N3 C35 C36 102.2(5)
N3 C35 C39 108.2(6)
N3 C35 C40 105.1(6)
C39 C35 C36 115.5(6)
C39 C35 C40 110.1(6)
C40 C35 C36 114.7(7)
N4 C36 C35 100.8(5)
N4 C36 C37 107.2(5)
N4 C36 C38 109.5(6)
C37 C36 C35 113.5(6)
C38 C36 C35 115.6(6)
C38 C36 C37 109.6(6)
O4 N4 C34 124.9(5)
O4 N4 C36 122.1(5)
C34 N4 C36 112.8(5)
C36 C37 H37A 109.5
C36 C37 H37B 109.5
C36 C37 H37C 109.5
H37A C37 H37B 109.5
H37A C37 H37C 109.5
H37B C37 H37C 109.5
C36 C38 H38A 109.5
C36 C38 H38B 109.5
C36 C38 H38C 109.5
H38A C38 H38B 109.5
H38A C38 H38C 109.5
H38B C38 H38C 109.5
C35 C39 H39A 109.5
C35 C39 H39B 109.5
C35 C39 H39C 109.5
H39A C39 H39B 109.5
H39A C39 H39C 109.5
H39B C39 H39C 109.5
C35 C40 H40A 109.5
C35 C40 H40B 109.5
C35 C40 H40C 109.5
H40A C40 H40B 109.5
H40A C40 H40C 109.5
H40B C40 H40C 109.5
C33 C41 H41 124.0
C33 C41 C42 112.0(5)
C42 C41 H41 124.0
C32 C42 C41 113.1(5)
C32 C42 H42 123.5
C41 C42 H42 123.5
C31 C43 H43 123.3
C31 C43 C44 113.4(6)
C44 C43 H43 123.3
C30 C44 C43 114.3(6)
C30 C44 H44 122.8
C43 C44 H44 122.8
C27 C45 H45A 107.6
C27 C45 H45B 107.6
H45A C45 H45B 107.1
C46 C45 C27 118.7(7)
C46 C45 H45A 107.6
C46 C45 H45B 107.6
C45 C46 H46A 108.0
C45 C46 H46B 108.0
C45 C46 C47 117.0(9)
H46A C46 H46B 107.3
C47 C46 H46A 108.0
C47 C46 H46B 108.0
C46 C47 H47A 109.1
C46 C47 H47B 109.1
C46 C47 C48 112.5(9)
H47A C47 H47B 107.8
C48 C47 H47A 109.1
C48 C47 H47B 109.1
C47 C48 H48A 108.4
C47 C48 H48B 108.4
H48A C48 H48B 107.5
C49 C48 C47 115.4(10)
C49 C48 H48A 108.4
C49 C48 H48B 108.4
C48 C49 H49A 108.2
C48 C49 H49B 108.2
H49A C49 H49B 107.4
C50 C49 C48 116.2(9)
C50 C49 H49A 108.2
C50 C49 H49B 108.2
C49 C50 H50A 109.5
C49 C50 H50B 109.5
C49 C50 H50C 109.5
H50A C50 H50B 109.5
H50A C50 H50C 109.5
H50B C50 H50C 109.5
C81 S11 C80 91.7(3)
C79 S7 C51 91.9(3)
C53 S8 C52 92.6(3)
C54 S9 C55 92.3(3)
C56 S10 C57 91.3(3)
C82 S12 C83 91.0(3)
C79 C80 S11 122.0(5)
C94 C80 S11 111.3(4)
C94 C80 C79 126.6(6)
C80 C79 S7 123.2(5)
C78 C79 S7 111.1(5)
C78 C79 C80 125.7(6)
C52 C51 S7 119.4(5)
C77 C51 S7 110.4(5)
C77 C51 C52 130.0(6)
C51 C52 S8 119.2(5)
C70 C52 S8 110.7(5)
C70 C52 C51 130.1(6)
C54 C53 S8 122.3(5)
C69 C53 S8 109.8(5)
C69 C53 C54 127.9(6)
C53 C54 S9 120.9(5)
C68 C54 S9 111.3(5)
C68 C54 C53 127.7(6)
C56 C55 S9 120.3(5)
C67 C55 S9 109.6(5)
C67 C55 C56 130.0(6)
C55 C56 S10 119.5(5)
C66 C56 S10 110.7(5)
C66 C56 C55 129.8(5)
C58 C57 S10 120.7(4)
C65 C57 S10 111.7(5)
C65 C57 C58 127.6(6)
N5 C58 C57 125.6(5)
N5 C58 N6 110.5(5)
N6 C58 C57 123.9(5)
O5 N5 C58 125.7(6)
O5 N5 C59 121.4(5)
C58 N5 C59 112.7(5)
N5 C59 C60 101.0(5)
C63 C59 N5 107.9(6)
C63 C59 C60 115.2(6)
C64 C59 N5 106.1(6)
C64 C59 C60 115.1(6)
C64 C59 C63 110.5(6)
N6 C60 C59 101.7(5)
N6 C60 C61 106.1(6)
N6 C60 C62 109.1(6)
C61 C60 C59 114.8(6)
C62 C60 C59 115.5(6)
C62 C60 C61 108.9(6)
O6 N6 C58 124.7(5)
O6 N6 C60 122.1(5)
C58 N6 C60 113.2(5)
C60 C61 H61A 109.5
C60 C61 H61B 109.5
C60 C61 H61C 109.5
H61A C61 H61B 109.5
H61A C61 H61C 109.5
H61B C61 H61C 109.5
C60 C62 H62A 109.5
C60 C62 H62B 109.5
C60 C62 H62C 109.5
H62A C62 H62B 109.5
H62A C62 H62C 109.5
H62B C62 H62C 109.5
C59 C63 H63A 109.5
C59 C63 H63B 109.5
C59 C63 H63C 109.5
H63A C63 H63B 109.5
H63A C63 H63C 109.5
H63B C63 H63C 109.5
C59 C64 H64A 109.5
C59 C64 H64B 109.5
C59 C64 H64C 109.5
H64A C64 H64B 109.5
H64A C64 H64C 109.5
H64B C64 H64C 109.5
C57 C65 H65 123.9
C57 C65 C66 112.2(6)
C66 C65 H65 123.9
C56 C66 C65 114.1(5)
C56 C66 H66 122.9
C65 C66 H66 122.9
C55 C67 H67 122.5
C55 C67 C68 114.9(6)
C68 C67 H67 122.5
C54 C68 C67 111.9(6)
C54 C68 H68 124.1
C67 C68 H68 124.1
C53 C69 H69 122.7
C53 C69 C70 114.7(7)
C70 C69 H69 122.7
C52 C70 C69 112.3(7)
C52 C70 C71 125.5(7)
C69 C70 C71 122.2(7)
C51 C77 C78 111.1(6)
C51 C77 C95 127.1(8)
C78 C77 C95 121.4(8)
C79 C78 C77 115.3(6)
C79 C78 H78 122.4
C77 C78 H78 122.4
C77 C95 H95A 109.1
C77 C95 H95B 109.1
C77 C95 C96 112.4(8)
H95A C95 H95B 107.9
C96 C95 H95A 109.1
C96 C95 H95B 109.1
C95 C96 H96A 107.2
C95 C96 H96B 107.2
H96A C96 H96B 106.9
C97 C96 C95 120.3(9)
C97 C96 H96A 107.2
C97 C96 H96B 107.2
C96 C97 H97A 110.9
C96 C97 H97B 110.9
C96 C97 C98 104.3(9)
H97A C97 H97B 108.9
C98 C97 H97A 110.9
C98 C97 H97B 110.9
C97 C98 H98A 112.7
C97 C98 H98B 112.7
H98A C98 H98B 110.2
C99 C98 C97 95.1(9)
C99 C98 H98A 112.7
C99 C98 H98B 112.7
C98 C99 H99A 109.1
C98 C99 H99B 109.1
H99A C99 H99B 107.9
C100 C99 C98 112.4(13)
C100 C99 H99A 109.1
C100 C99 H99B 109.1
C80 C94 H94 123.5
C80 C94 C93 113.0(6)
C93 C94 H94 123.5
C94 C93 H93 123.3
C81 C93 C94 113.4(5)
C81 C93 H93 123.3
C93 C81 S11 110.6(4)
C93 C81 C82 127.8(5)
C82 C81 S11 121.6(4)
C81 C82 S12 120.0(4)
C92 C82 S12 112.1(4)
C92 C82 C81 127.9(5)
C84 C83 S12 120.8(4)
C91 C83 S12 110.6(4)
C91 C83 C84 128.3(5)
N7 C84 C83 125.0(5)
N8 C84 C83 125.8(5)
N8 C84 N7 109.2(5)
O7 N7 C84 124.7(5)
O7 N7 C85 122.4(5)
C84 N7 C85 112.0(5)
N7 C85 C86 101.3(5)
N7 C85 C89 105.9(7)
N7 C85 C90 109.4(6)
C89 C85 C86 112.9(7)
C90 C85 C86 114.2(7)
C90 C85 C89 112.2(8)
N8 C86 C85 101.0(5)
N8 C86 C87 105.0(6)
N8 C86 C88 110.2(6)
C87 C86 C85 114.8(7)
C88 C86 C85 114.7(7)
C88 C86 C87 110.3(7)
O8 N8 C84 126.5(5)
O8 N8 C86 121.2(5)
C84 N8 C86 111.8(5)
C86 C87 H87A 109.5
C86 C87 H87B 109.5
C86 C87 H87C 109.5
H87A C87 H87B 109.5
H87A C87 H87C 109.5
H87B C87 H87C 109.5
C86 C88 H88A 109.5
C86 C88 H88B 109.5
C86 C88 H88C 109.5
H88A C88 H88B 109.5
H88A C88 H88C 109.5
H88B C88 H88C 109.5
C85 C89 H89A 109.5
C85 C89 H89B 109.5
C85 C89 H89C 109.5
H89A C89 H89B 109.5
H89A C89 H89C 109.5
H89B C89 H89C 109.5
C85 C90 H90A 109.5
C85 C90 H90B 109.5
C85 C90 H90C 109.5
H90A C90 H90B 109.5
H90A C90 H90C 109.5
H90B C90 H90C 109.5
C83 C91 H91 123.3
C83 C91 C92 113.4(5)
C92 C91 H91 123.3
C82 C92 C91 112.9(5)
C82 C92 H92 123.6
C91 C92 H92 123.6
C70 C71 H71A 109.0
C70 C71 H71B 109.0
H71A C71 H71B 107.8
C72 C71 C70 113.0(7)
C72 C71 H71A 109.0
C72 C71 H71B 109.0
C71 C72 H72A 109.1
C71 C72 H72B 109.1
C71 C72 C73 112.7(6)
H72A C72 H72B 107.8
C73 C72 H72A 109.1
C73 C72 H72B 109.1
C72 C73 H73A 111.6
C72 C73 H73B 111.6
H73A C73 H73B 109.4
C74 C73 C72 101.1(8)
C74 C73 H73A 111.6
C74 C73 H73B 111.6
C73 C74 C75 122.9(10)
C74 C75 H75A 109.3
C74 C75 H75B 109.3
C74 C75 C76 111.7(7)
H75A C75 H75B 107.9
C76 C75 H75A 109.3
C76 C75 H75B 109.3
C75 C76 H76A 109.5
C75 C76 H76B 109.5
C75 C76 H76C 109.5
H76A C76 H76B 109.5
H76A C76 H76C 109.5
H76B C76 H76C 109.5
C99 C100 H10A 109.5
C99 C100 H10B 109.5
C99 C100 H10C 109.5
H10A C100 H10B 109.5
H10A C100 H10C 109.5
H10B C100 H10C 109.5

loop_
_geom_bond_atom_site_label_1
_geom_bond_atom_site_label_2
_geom_bond_distance
S1 C1 1.719(7)
S1 C29 1.731(6)
S2 C2 1.732(6)
S2 C3 1.728(6)
S3 C4 1.722(6)
S3 C5 1.734(5)
S4 C6 1.727(5)
S4 C7 1.740(5)
S5 C30 1.732(6)
S5 C31 1.734(6)
S6 C32 1.738(6)
S6 C33 1.736(6)
O1 N1 1.277(6)
O2 N2 1.277(7)
O3 N3 1.273(7)
O4 N4 1.279(7)
C1 C2 1.470(8)
C1 C27 1.364(9)
C2 C20 1.361(9)
C3 C4 1.478(8)
C3 C19 1.351(9)
C4 C18 1.360(9)
C5 C6 1.444(8)
C5 C17 1.369(8)
C6 C16 1.369(8)
C7 C8 1.437(8)
C7 C15 1.364(8)
C8 N1 1.346(7)
C8 N2 1.342(7)
N1 C9 1.504(7)
C9 C10 1.552(8)
C9 C13 1.520(9)
C9 C14 1.528(9)
C10 N2 1.513(8)
C10 C11 1.515(9)
C10 C12 1.516(11)
C11 H11A 0.9800
C11 H11B 0.9800
C11 H11C 0.9800
C12 H12A 0.9800
C12 H12B 0.9800
C12 H12C 0.9800
C13 H13A 0.9800
C13 H13B 0.9800
C13 H13C 0.9800
C14 H14A 0.9800
C14 H14B 0.9800
C14 H14C 0.9800
C15 H15 0.9500
C15 C16 1.412(8)
C16 H16 0.9500
C17 H17 0.9500
C17 C18 1.402(9)
C18 H18 0.9500
C19 H19 0.9500
C19 C20 1.421(8)
C20 C21 1.515(9)
C21 H21A 0.9900
C21 H21B 0.9900
C21 C22 1.516(2)
C22 H22A 0.9900
C22 H22B 0.9900
C22 C23 1.518(2)
C23 H23A 0.9900
C23 H23B 0.9900
C23 C24 1.488(12)
C24 H24A 0.9900
C24 H24B 0.9900
C24 C25 1.520(2)
C25 H25A 0.9900
C25 H25B 0.9900
C25 C26 1.518(2)
C26 H26A 0.9800
C26 H26B 0.9800
C26 H26C 0.9800
C27 C28 1.411(9)
C27 C45 1.529(11)
C28 H28 0.9500
C28 C29 1.357(9)
C29 C30 1.450(9)
C30 C44 1.364(9)
C31 C32 1.456(8)
C31 C43 1.360(9)
C32 C42 1.362(9)
C33 C34 1.448(8)
C33 C41 1.368(8)
C34 N3 1.353(8)
C34 N4 1.338(8)
N3 C35 1.509(8)
C35 C36 1.553(9)
C35 C39 1.532(11)
C35 C40 1.534(12)
C36 N4 1.494(8)
C36 C37 1.523(10)
C36 C38 1.520(10)
C37 H37A 0.9800
C37 H37B 0.9800
C37 H37C 0.9800
C38 H38A 0.9800
C38 H38B 0.9800
C38 H38C 0.9800
C39 H39A 0.9800
C39 H39B 0.9800
C39 H39C 0.9800
C40 H40A 0.9800
C40 H40B 0.9800
C40 H40C 0.9800
C41 H41 0.9500
C41 C42 1.431(8)
C42 H42 0.9500
C43 H43 0.9500
C43 C44 1.398(9)
C44 H44 0.9500
C45 H45A 0.9900
C45 H45B 0.9900
C45 C46 1.479(14)
C46 H46A 0.9900
C46 H46B 0.9900
C46 C47 1.528(13)
C47 H47A 0.9900
C47 H47B 0.9900
C47 C48 1.557(15)
C48 H48A 0.9900
C48 H48B 0.9900
C48 C49 1.510(14)
C49 H49A 0.9900
C49 H49B 0.9900
C49 C50 1.494(9)
C50 H50A 0.9800
C50 H50B 0.9800
C50 H50C 0.9800
S11 C80 1.737(6)
S11 C81 1.723(6)
S7 C79 1.724(6)
S7 C51 1.738(6)
S8 C52 1.731(7)
S8 C53 1.720(7)
S9 C54 1.722(7)
S9 C55 1.738(6)
S10 C56 1.717(6)
S10 C57 1.728(6)
S12 C82 1.708(5)
S12 C83 1.742(6)
O5 N5 1.276(7)
O6 N6 1.287(7)
O7 N7 1.276(7)
O8 N8 1.282(7)
C80 C79 1.465(8)
C80 C94 1.348(9)
C79 C78 1.338(9)
C51 C52 1.460(9)
C51 C77 1.399(10)
C52 C70 1.352(10)
C53 C54 1.455(9)
C53 C69 1.349(10)
C54 C68 1.361(10)
C55 C56 1.443(8)
C55 C67 1.348(9)
C56 C66 1.371(9)
C57 C58 1.448(8)
C57 C65 1.365(8)
C58 N5 1.325(8)
C58 N6 1.325(8)
N5 C59 1.519(8)
C59 C60 1.572(9)
C59 C63 1.503(10)
C59 C64 1.502(11)
C60 N6 1.497(8)
C60 C61 1.527(11)
C60 C62 1.503(10)
C61 H61A 0.9800
C61 H61B 0.9800
C61 H61C 0.9800
C62 H62A 0.9800
C62 H62B 0.9800
C62 H62C 0.9800
C63 H63A 0.9800
C63 H63B 0.9800
C63 H63C 0.9800
C64 H64A 0.9800
C64 H64B 0.9800
C64 H64C 0.9800
C65 H65 0.9500
C65 C66 1.387(9)
C66 H66 0.9500
C67 H67 0.9500
C67 C68 1.420(9)
C68 H68 0.9500
C69 H69 0.9500
C69 C70 1.419(10)
C70 C71 1.519(11)
C77 C78 1.412(10)
C77 C95 1.5202(10)
C78 H78 0.9500
C95 H95A 0.9900
C95 H95B 0.9900
C95 C96 1.5204(10)
C96 H96A 0.9900
C96 H96B 0.9900
C96 C97 1.5200(10)
C97 H97A 0.9900
C97 H97B 0.9900
C97 C98 1.5202(7)
C98 H98A 0.9900
C98 H98B 0.9900
C98 C99 1.5198(7)
C99 H99A 0.9900
C99 H99B 0.9900
C99 C100 1.520(4)
C94 H94 0.9500
C94 C93 1.411(8)
C93 H93 0.9500
C93 C81 1.370(8)
C81 C82 1.459(8)
C82 C92 1.371(8)
C83 C84 1.430(8)
C83 C91 1.374(8)
C84 N7 1.346(8)
C84 N8 1.343(8)
N7 C85 1.495(8)
C85 C86 1.550(10)
C85 C89 1.547(14)
C85 C90 1.517(11)
C86 N8 1.509(8)
C86 C87 1.537(13)
C86 C88 1.510(10)
C87 H87A 0.9800
C87 H87B 0.9800
C87 H87C 0.9800
C88 H88A 0.9800
C88 H88B 0.9800
C88 H88C 0.9800
C89 H89A 0.9800
C89 H89B 0.9800
C89 H89C 0.9800
C90 H90A 0.9800
C90 H90B 0.9800
C90 H90C 0.9800
C91 H91 0.9500
C91 C92 1.383(8)
C92 H92 0.9500
C71 H71A 0.9900
C71 H71B 0.9900
C71 C72 1.516(5)
C72 H72A 0.9900
C72 H72B 0.9900
C72 C73 1.521(5)
C73 H73A 0.9900
C73 H73B 0.9900
C73 C74 1.499(13)
C74 C75 1.508(5)
C75 H75A 0.9900
C75 H75B 0.9900
C75 C76 1.521(5)
C76 H76A 0.9800
C76 H76B 0.9800
C76 H76C 0.9800
C100 H10A 0.9800
C100 H10B 0.9800
C100 H10C 0.9800

loop_
_geom_torsion_atom_site_label_1
_geom_torsion_atom_site_label_2
_geom_torsion_atom_site_label_3
_geom_torsion_atom_site_label_4
_geom_torsion
S1 C1 C2 S2 108.5(5)
S1 C1 C2 C20 -64.6(9)
S1 C1 C27 C28 0.5(7)
S1 C1 C27 C45 -175.6(7)
S1 C29 C30 S5 -175.5(4)
S1 C29 C30 C44 3.2(10)
S2 C2 C20 C19 0.0(8)
S2 C2 C20 C21 174.9(6)
S2 C3 C4 S3 -175.8(4)
S2 C3 C4 C18 3.4(10)
S2 C3 C19 C20 1.3(8)
S3 C4 C18 C17 1.2(8)
S3 C5 C6 S4 -148.7(4)
S3 C5 C6 C16 27.5(9)
S3 C5 C17 C18 0.4(8)
S4 C6 C16 C15 0.1(7)
S4 C7 C8 N1 -2.2(9)
S4 C7 C8 N2 175.8(5)
S4 C7 C15 C16 -0.6(7)
S5 C30 C44 C43 1.1(9)
S5 C31 C32 S6 -142.2(4)
S5 C31 C32 C42 37.8(10)
S5 C31 C43 C44 -0.5(9)
S6 C32 C42 C41 1.1(8)
S6 C33 C34 N3 176.0(6)
S6 C33 C34 N4 -1.1(10)
S6 C33 C41 C42 -0.6(7)
O1 N1 C9 C10 172.2(5)
O1 N1 C9 C13 50.9(7)
O1 N1 C9 C14 -67.3(7)
O3 N3 C35 C36 171.8(6)
O3 N3 C35 C39 49.5(9)
O3 N3 C35 C40 -68.1(9)
C1 S1 C29 C28 -1.1(5)
C1 S1 C29 C30 178.5(5)
C1 C2 C20 C19 173.5(7)
C1 C2 C20 C21 -11.6(12)
C1 C27 C28 C29 -1.4(9)
C1 C27 C45 C46 158.6(9)
C2 S2 C3 C4 -179.9(5)
C2 S2 C3 C19 -1.0(5)
C2 C1 C27 C28 173.8(6)
C2 C1 C27 C45 -2.2(12)
C2 C20 C21 C22 125.0(9)
C3 S2 C2 C1 -173.8(6)
C3 S2 C2 C20 0.6(6)
C3 C4 C18 C17 -178.1(7)
C3 C19 C20 C2 -0.9(9)
C3 C19 C20 C21 -175.6(7)
C4 S3 C5 C6 179.1(5)
C4 S3 C5 C17 0.3(5)
C4 C3 C19 C20 180.0(7)
C5 S3 C4 C3 178.5(6)
C5 S3 C4 C18 -0.9(6)
C5 C6 C16 C15 -176.3(6)
C5 C17 C18 C4 -1.0(9)
C6 S4 C7 C8 -176.1(5)
C6 S4 C7 C15 0.6(5)
C6 C5 C17 C18 -178.3(6)
C7 S4 C6 C5 176.5(5)
C7 S4 C6 C16 -0.4(5)
C7 C8 N1 O1 -3.3(10)
C7 C8 N1 C9 -178.9(6)
C7 C8 N2 O2 2.3(11)
C7 C8 N2 C10 -169.9(6)
C7 C15 C16 C6 0.3(8)
C8 C7 C15 C16 175.8(6)
C8 N1 C9 C10 -12.0(7)
C8 N1 C9 C13 -133.4(6)
C8 N1 C9 C14 108.5(6)
N1 C8 N2 O2 -179.5(6)
N1 C8 N2 C10 8.3(7)
N1 C9 C10 N2 15.1(6)
N1 C9 C10 C11 131.4(6)
N1 C9 C10 C12 -98.6(6)
C9 C10 N2 O2 172.3(6)
C9 C10 N2 C8 -15.2(7)
N2 C8 N1 O1 178.5(6)
N2 C8 N1 C9 2.9(7)
C11 C10 N2 O2 50.9(8)
C11 C10 N2 C8 -136.6(6)
C12 C10 N2 O2 -67.4(8)
C12 C10 N2 C8 105.1(6)
C13 C9 C10 N2 132.2(5)
C13 C9 C10 C11 -111.5(7)
C13 C9 C10 C12 18.5(8)
C14 C9 C10 N2 -99.2(6)
C14 C9 C10 C11 17.0(8)
C14 C9 C10 C12 147.1(6)
C15 C7 C8 N1 -178.2(6)
C15 C7 C8 N2 -0.3(11)
C17 C5 C6 S4 29.8(9)
C17 C5 C6 C16 -154.0(7)
C19 C3 C4 S3 5.5(10)
C19 C3 C4 C18 -175.2(8)
C19 C20 C21 C22 -60.9(12)
C20 C21 C22 C23 179.7(9)
C21 C22 C23 C24 154.5(13)
C22 C23 C24 C25 164.7(16)
C23 C24 C25 C26 -176.6(18)
C27 C1 C2 S2 -64.5(9)
C27 C1 C2 C20 122.4(9)
C27 C28 C29 S1 1.6(7)
C27 C28 C29 C30 -177.9(7)
C27 C45 C46 C47 -160.7(9)
C28 C27 C45 C46 -16.8(14)
C28 C29 C30 S5 4.0(11)
C28 C29 C30 C44 -177.3(8)
C29 S1 C1 C2 -173.8(5)
C29 S1 C1 C27 0.4(5)
C29 C30 C44 C43 -177.7(7)
C30 S5 C31 C32 -179.6(6)
C30 S5 C31 C43 0.9(6)
C31 S5 C30 C29 177.8(6)
C31 S5 C30 C44 -1.1(6)
C31 C32 C42 C41 -178.9(7)
C31 C43 C44 C30 -0.4(10)
C32 S6 C33 C34 -176.9(6)
C32 S6 C33 C41 1.0(5)
C32 C31 C43 C44 -179.9(7)
C33 S6 C32 C31 178.8(6)
C33 S6 C32 C42 -1.2(6)
C33 C34 N3 O3 1.4(11)
C33 C34 N3 C35 -168.7(6)
C33 C34 N4 O4 -2.8(11)
C33 C34 N4 C36 -177.8(6)
C33 C41 C42 C32 -0.3(9)
C34 C33 C41 C42 177.1(6)
C34 N3 C35 C36 -17.6(8)
C34 N3 C35 C39 -139.9(6)
C34 N3 C35 C40 102.5(7)
N3 C34 N4 O4 179.8(6)
N3 C34 N4 C36 4.8(8)
N3 C35 C36 N4 18.3(7)
N3 C35 C36 C37 -95.9(6)
N3 C35 C36 C38 136.3(6)
C35 C36 N4 O4 169.6(6)
C35 C36 N4 C34 -15.3(8)
N4 C34 N3 O3 178.9(7)
N4 C34 N3 C35 8.8(8)
C37 C36 N4 O4 -71.5(8)
C37 C36 N4 C34 103.7(7)
C38 C36 N4 O4 47.3(9)
C38 C36 N4 C34 -137.6(7)
C39 C35 C36 N4 135.5(6)
C39 C35 C36 C37 21.3(8)
C39 C35 C36 C38 -106.6(7)
C40 C35 C36 N4 -94.8(7)
C40 C35 C36 C37 150.9(6)
C40 C35 C36 C38 23.1(9)
C41 C33 C34 N3 -1.5(12)
C41 C33 C34 N4 -178.6(7)
C43 C31 C32 S6 37.2(10)
C43 C31 C32 C42 -142.8(8)
C45 C27 C28 C29 174.6(7)
C45 C46 C47 C48 -177.6(9)
C46 C47 C48 C49 179.3(9)
C47 C48 C49 C50 70.0(14)
S11 C80 C79 S7 -17.6(7)
S11 C80 C79 C78 163.7(6)
S11 C80 C94 C93 -0.6(7)
S11 C81 C82 S12 -154.5(3)
S11 C81 C82 C92 22.9(9)
S7 C79 C78 C77 2.9(10)
S7 C51 C52 S8 -136.9(4)
S7 C51 C52 C70 41.4(10)
S7 C51 C77 C78 -1.1(10)
S7 C51 C77 C95 -173.4(10)
S8 C52 C70 C69 -0.7(8)
S8 C52 C70 C71 -178.3(8)
S8 C53 C54 S9 -33.3(9)
S8 C53 C54 C68 151.5(7)
S8 C53 C69 C70 1.8(9)
S9 C54 C68 C67 1.4(9)
S9 C55 C56 S10 -163.7(4)
S9 C55 C56 C66 14.8(10)
S9 C55 C67 C68 -0.8(9)
S10 C56 C66 C65 -0.9(7)
S10 C57 C58 N5 179.4(6)
S10 C57 C58 N6 -0.2(10)
S10 C57 C65 C66 -0.5(7)
S12 C82 C92 C91 -0.1(7)
S12 C83 C84 N7 -4.1(10)
S12 C83 C84 N8 173.3(6)
S12 C83 C91 C92 0.4(7)
O5 N5 C59 C60 177.3(7)
O5 N5 C59 C63 56.1(9)
O5 N5 C59 C64 -62.3(9)
O7 N7 C85 C86 -171.6(7)
O7 N7 C85 C89 70.3(9)
O7 N7 C85 C90 -50.8(11)
C80 S11 C81 C93 1.0(5)
C80 S11 C81 C82 -179.3(5)
C80 C79 C78 C77 -178.3(7)
C80 C94 C93 C81 1.4(8)
C79 S7 C51 C52 178.6(6)
C79 S7 C51 C77 2.3(6)
C79 C80 C94 C93 178.1(6)
C51 S7 C79 C80 178.2(5)
C51 S7 C79 C78 -3.0(6)
C51 C52 C70 C69 -179.1(7)
C51 C52 C70 C71 3.3(13)
C51 C77 C78 C79 -1.1(12)
C51 C77 C95 C96 139.9(14)
C52 S8 C53 C54 176.7(6)
C52 S8 C53 C69 -1.9(6)
C52 C51 C77 C78 -176.9(7)
C52 C51 C77 C95 10.8(17)
C52 C70 C71 C72 159.0(9)
C53 S8 C52 C51 -179.9(5)
C53 S8 C52 C70 1.5(6)
C53 C54 C68 C67 177.0(7)
C53 C69 C70 C52 -0.7(10)
C53 C69 C70 C71 176.9(8)
C54 S9 C55 C56 179.6(6)
C54 S9 C55 C67 1.3(6)
C54 C53 C69 C70 -176.7(7)
C55 S9 C54 C53 -177.5(6)
C55 S9 C54 C68 -1.6(6)
C55 C56 C66 C65 -179.5(6)
C55 C67 C68 C54 -0.4(11)
C56 S10 C57 C58 179.5(6)
C56 S10 C57 C65 0.0(5)
C56 C55 C67 C68 -178.8(7)
C57 S10 C56 C55 179.3(5)
C57 S10 C56 C66 0.5(5)
C57 C58 N5 O5 -1.9(12)
C57 C58 N5 C59 -176.3(6)
C57 C58 N6 O6 3.6(12)
C57 C58 N6 C60 -176.9(6)
C57 C65 C66 C56 0.9(8)
C58 C57 C65 C66 -180.0(6)
C58 N5 C59 C60 -8.0(8)
C58 N5 C59 C63 -129.2(7)
C58 N5 C59 C64 112.4(7)
N5 C58 N6 O6 -176.2(7)
N5 C58 N6 C60 3.4(9)
N5 C59 C60 N6 8.8(7)
N5 C59 C60 C61 -105.3(7)
N5 C59 C60 C62 126.7(6)
C59 C60 N6 O6 171.4(7)
C59 C60 N6 C58 -8.1(8)
N6 C58 N5 O5 177.8(8)
N6 C58 N5 C59 3.4(9)
C61 C60 N6 O6 -68.2(9)
C61 C60 N6 C58 112.3(7)
C62 C60 N6 O6 49.0(10)
C62 C60 N6 C58 -130.5(7)
C63 C59 C60 N6 124.7(6)
C63 C59 C60 C61 10.6(9)
C63 C59 C60 C62 -117.4(7)
C64 C59 C60 N6 -105.0(7)
C64 C59 C60 C61 141.0(7)
C64 C59 C60 C62 13.0(9)
C65 C57 C58 N5 -1.2(12)
C65 C57 C58 N6 179.2(7)
C67 C55 C56 S10 14.2(10)
C67 C55 C56 C66 -167.3(8)
C69 C53 C54 S9 145.0(7)
C69 C53 C54 C68 -30.2(13)
C69 C70 C71 C72 -18.3(14)
C70 C71 C72 C73 173.0(10)
C77 C51 C52 S8 38.5(11)
C77 C51 C52 C70 -143.2(9)
C77 C95 C96 C97 178.1(15)
C78 C77 C95 C96 -32(2)
C95 C77 C78 C79 171.7(10)
C95 C96 C97 C98 -161.7(17)
C96 C97 C98 C99 -149.8(14)
C97 C98 C99 C100 -152.1(16)
C94 C80 C79 S7 163.9(5)
C94 C80 C79 C78 -14.8(11)
C94 C93 C81 S11 -1.5(7)
C94 C93 C81 C82 178.8(6)
C93 C81 C82 S12 25.1(8)
C93 C81 C82 C92 -157.5(6)
C81 S11 C80 C79 -179.0(5)
C81 S11 C80 C94 -0.3(5)
C81 C82 C92 C91 -177.7(6)
C82 S12 C83 C84 -174.1(6)
C82 S12 C83 C91 -0.3(5)
C83 S12 C82 C81 178.1(5)
C83 S12 C82 C92 0.2(5)
C83 C84 N7 O7 0.2(12)
C83 C84 N7 C85 169.4(7)
C83 C84 N8 O8 3.7(12)
C83 C84 N8 C86 175.5(7)
C83 C91 C92 C82 -0.2(8)
C84 C83 C91 C92 173.5(6)
C84 N7 C85 C86 18.8(9)
C84 N7 C85 C89 -99.2(7)
C84 N7 C85 C90 139.7(8)
N7 C84 N8 O8 -178.5(7)
N7 C84 N8 C86 -6.7(8)
N7 C85 C86 N8 -20.3(7)
N7 C85 C86 C87 92.0(7)
N7 C85 C86 C88 -138.6(7)
C85 C86 N8 O8 -170.0(7)
C85 C86 N8 C84 17.8(8)
N8 C84 N7 O7 -177.6(7)
N8 C84 N7 C85 -8.4(9)
C87 C86 N8 O8 70.4(8)
C87 C86 N8 C84 -101.9(7)
C88 C86 N8 O8 -48.4(10)
C88 C86 N8 C84 139.4(7)
C89 C85 C86 N8 92.6(7)
C89 C85 C86 C87 -155.2(7)
C89 C85 C86 C88 -25.8(9)
C90 C85 C86 N8 -137.7(7)
C90 C85 C86 C87 -25.4(9)
C90 C85 C86 C88 103.9(9)
C91 C83 C84 N7 -176.7(7)
C91 C83 C84 N8 0.7(12)
C71 C72 C73 C74 -175.1(12)
C72 C73 C74 C75 -174.5(14)
C73 C74 C75 C76 -39(2)
